data_7159723
loop_
_publ_author_name
'Jain, Anshul'
'Kumari, Akanksha'
'Metre, Ramesh K.'
'Rana, Nirmal K.'

_publ_section_title
;
 Diastereoselective synthesis of <i>trans</i>-2,3-dihydroindoles
 <i>via</i> formal [4 + 1] annulation reactions of a sulfonium ylide.
;
_journal_issue 3
_journal_name_full 'Organic &amp; biomolecular chemistry'
_journal_page_first 621
_journal_page_last 632
_journal_paper_doi 10.1039/d3ob01793a
_journal_volume 22
_journal_year 2024
_chemical_formula_moiety 'C30 H25 N O4 S'
_chemical_formula_sum 'C30 H25 N O4 S'
_chemical_formula_weight 495.57
_space_group_crystal_system monoclinic
_space_group_IT_number 14
_space_group_name_Hall '-P 2yn'
_space_group_name_H-M_alt 'P 1 21/n 1'
_atom_sites_solution_hydrogens geom
_atom_sites_solution_primary direct
_audit_creation_date 2022-06-05
_audit_creation_method
;
Olex2 1.2
(compiled 2018.05.29 svn.r3508 for OlexSys, GUI svn.r5506)
;
_audit_update_record
;
2022-06-11 deposited with the CCDC.	2023-12-15 downloaded from the CCDC.
;
_cell_angle_alpha 90
_cell_angle_beta 94.685(6)
_cell_angle_gamma 90
_cell_formula_units_Z 4
_cell_length_a 8.1168(14)
_cell_length_b 17.929(3)
_cell_length_c 16.686(3)
_cell_measurement_reflns_used 9132
_cell_measurement_temperature 273(2)
_cell_measurement_theta_max 28.36
_cell_measurement_theta_min 2.45
_cell_volume 2420.1(7)
_computing_cell_refinement 'SAINT V8.38A (?, 2016)'
_computing_data_reduction 'SAINT V8.38A (?, 2016)'
_computing_molecular_graphics 'Olex2 (Dolomanov et al., 2009)'
_computing_publication_material 'Olex2 (Dolomanov et al., 2009)'
_computing_structure_refinement 'ShelXL (Sheldrick, 2015)'
_computing_structure_solution 'ShelXS (Sheldrick, 2008)'
_diffrn_ambient_temperature 273.15
_diffrn_measured_fraction_theta_full 0.991
_diffrn_measured_fraction_theta_max 0.987
_diffrn_measurement_device_type 'Bruker APEX-II CCD'
_diffrn_measurement_method '\f and \w scans'
_diffrn_radiation_type MoK\a
_diffrn_radiation_wavelength 0.71073
_diffrn_reflns_av_R_equivalents 0.0403
_diffrn_reflns_av_unetI/netI 0.0293
_diffrn_reflns_Laue_measured_fraction_full 0.991
_diffrn_reflns_Laue_measured_fraction_max 0.987
_diffrn_reflns_limit_h_max 10
_diffrn_reflns_limit_h_min -10
_diffrn_reflns_limit_k_max 23
_diffrn_reflns_limit_k_min -23
_diffrn_reflns_limit_l_max 22
_diffrn_reflns_limit_l_min -22
_diffrn_reflns_number 35876
_diffrn_reflns_point_group_measured_fraction_full 0.991
_diffrn_reflns_point_group_measured_fraction_max 0.987
_diffrn_reflns_theta_full 25.242
_diffrn_reflns_theta_max 28.392
_diffrn_reflns_theta_min 2.762
_diffrn_standards_number 0
_exptl_absorpt_coefficient_mu 0.172
_exptl_absorpt_correction_T_max 0.7457
_exptl_absorpt_correction_T_min 0.6963
_exptl_absorpt_correction_type none
_exptl_absorpt_process_details
;
SADABS-2016/2 (Bruker,2016/2) was used for absorption correction.
wR2(int) was 0.1065 before and 0.0639 after correction.
The Ratio of minimum to maximum transmission is 0.9338.
The \l/2 correction factor is Not present.
;
_exptl_crystal_density_diffrn 1.360
_exptl_crystal_description block
_exptl_crystal_F_000 1040.0
_exptl_crystal_size_max 0.2
_exptl_crystal_size_mid 0.2
_exptl_crystal_size_min 0.2
_refine_diff_density_max 0.449
_refine_diff_density_min -0.396
_refine_diff_density_rms 0.057
_refine_ls_extinction_method none
_refine_ls_goodness_of_fit_ref 1.188
_refine_ls_hydrogen_treatment constr
_refine_ls_matrix_type full
_refine_ls_number_parameters 326
_refine_ls_number_reflns 5987
_refine_ls_number_restraints 0
_refine_ls_restrained_S_all 1.188
_refine_ls_R_factor_all 0.0527
_refine_ls_R_factor_gt 0.0444
_refine_ls_shift/su_max 0.000
_refine_ls_shift/su_mean 0.000
_refine_ls_structure_factor_coef Fsqd
_refine_ls_weighting_details 'w=1/[\s^2^(Fo^2^)+(0.1000P)^2^] where P=(Fo^2^+2Fc^2^)/3'
_refine_ls_weighting_scheme calc
_refine_ls_wR_factor_gt 0.1426
_refine_ls_wR_factor_ref 0.1522
_reflns_Friedel_coverage 0.000
_reflns_number_gt 5223
_reflns_number_total 5987
_reflns_threshold_expression 'I > 2\s(I)'
_cod_data_source_file d3ob01793a2.cif
_cod_data_source_block 23apra_0m
_cod_depositor_comments 'Adding full bibliography for 7159723.cif.'
_cod_original_sg_symbol_H-M 'P 21/n'
_cod_database_code 7159723
_shelx_shelxl_version_number 2018/3
_shelx_space_group_comment
;
The symmetry employed for this shelxl refinement is uniquely defined
by the following loop, which should always be used as a source of
symmetry information in preference to the above space-group names.
They are only intended as comments.
;
_olex2_refinement_description
;
1. Fixed Uiso
 At 1.2 times of:
  All C(H) groups, All C(H,H) groups
 At 1.5 times of:
  All C(H,H,H) groups
2.a Ternary CH refined with riding coordinates:
 C7(H7), C8(H8)
2.b Secondary CH2 refined with riding coordinates:
 C16(H16A,H16B)
2.c Aromatic/amide H refined with riding coordinates:
 C2(H2), C3(H3), C4(H4), C5(H5), C11(H11), C12(H12), C13(H13), C14(H14),
 C15(H15), C19(H19), C20(H20), C21(H21), C22(H22), C23(H23), C25(H25), C26(H26),
  C28(H28), C29(H29)
2.d Idealised Me refined as rotating group:
 C30(H30A,H30B,H30C)
;
_olex2_submission_special_instructions 'No special instructions were received'

loop_
_space_group_symop_operation_xyz
'x, y, z'
'-x+1/2, y+1/2, -z+1/2'
'-x, -y, -z'
'x-1/2, -y-1/2, z-1/2'

loop_
_atom_site_label
_atom_site_type_symbol
_atom_site_fract_x
_atom_site_fract_y
_atom_site_fract_z
_atom_site_U_iso_or_equiv
_atom_site_adp_type
_atom_site_occupancy
_atom_site_site_symmetry_order
_atom_site_calc_flag
_atom_site_refinement_flags_posn
_atom_site_refinement_flags_adp
_atom_site_refinement_flags_occupancy
_atom_site_disorder_assembly
_atom_site_disorder_group
S1 S 0.14384(4) 0.22481(2) 0.11080(2) 0.01250(12) Uani 1 1 d . . . . .
O1 O 0.23998(12) 0.15814(6) 0.12481(7) 0.0177(2) Uani 1 1 d . . . . .
O2 O 0.21795(12) 0.29028(6) 0.07986(6) 0.0169(2) Uani 1 1 d . . . . .
O3 O -0.16788(15) 0.22816(6) -0.11878(7) 0.0219(3) Uani 1 1 d . . . . .
O4 O -0.37642(15) 0.38624(6) 0.02171(7) 0.0227(3) Uani 1 1 d . . . . .
N1 N -0.01126(14) 0.20301(7) 0.04392(7) 0.0124(3) Uani 1 1 d . . . . .
C1 C -0.10907(17) 0.13808(8) 0.05648(8) 0.0125(3) Uani 1 1 d . . . . .
C2 C -0.05416(18) 0.06587(8) 0.07140(10) 0.0179(3) Uani 1 1 d . . . . .
H2 H 0.058015 0.054531 0.075254 0.022 Uiso 1 1 calc R . . . .
C3 C -0.1717(2) 0.01096(9) 0.08042(10) 0.0203(3) Uani 1 1 d . . . . .
H3 H -0.137741 -0.037879 0.090794 0.024 Uiso 1 1 calc R . . . .
C4 C -0.33965(19) 0.02776(8) 0.07418(9) 0.0173(3) Uani 1 1 d . . . . .
H4 H -0.416458 -0.009848 0.080445 0.021 Uiso 1 1 calc R . . . .
C5 C -0.39352(17) 0.10037(8) 0.05866(9) 0.0146(3) Uani 1 1 d . . . . .
H5 H -0.505755 0.111601 0.054324 0.017 Uiso 1 1 calc R . . . .
C6 C -0.27685(17) 0.15590(8) 0.04971(8) 0.0123(3) Uani 1 1 d . . . . .
C7 C -0.30281(17) 0.23780(8) 0.03321(9) 0.0117(3) Uani 1 1 d . . . . .
H7 H -0.377431 0.244274 -0.015498 0.014 Uiso 1 1 calc R . . . .
C8 C -0.12676(17) 0.26535(8) 0.01729(9) 0.0116(3) Uani 1 1 d . . . . .
H8 H -0.098506 0.311270 0.047182 0.014 Uiso 1 1 calc R . . . .
C9 C -0.11022(18) 0.27596(8) -0.07323(9) 0.0140(3) Uani 1 1 d . . . . .
C10 C -0.02244(17) 0.34175(8) -0.10405(9) 0.0140(3) Uani 1 1 d . . . . .
C11 C 0.05403(19) 0.39695(9) -0.05493(10) 0.0191(3) Uani 1 1 d . . . . .
H11 H 0.049718 0.394338 0.000527 0.023 Uiso 1 1 calc R . . . .
C12 C 0.1366(2) 0.45579(9) -0.08848(11) 0.0253(4) Uani 1 1 d . . . . .
H12 H 0.188045 0.492120 -0.055451 0.030 Uiso 1 1 calc R . . . .
C13 C 0.1420(2) 0.46020(10) -0.17102(11) 0.0271(4) Uani 1 1 d . . . . .
H13 H 0.197957 0.499348 -0.193333 0.032 Uiso 1 1 calc R . . . .
C14 C 0.0642(2) 0.40631(10) -0.22078(10) 0.0251(4) Uani 1 1 d . . . . .
H14 H 0.066875 0.409816 -0.276266 0.030 Uiso 1 1 calc R . . . .
C15 C -0.01728(19) 0.34752(9) -0.18765(9) 0.0192(3) Uani 1 1 d . . . . .
H15 H -0.069017 0.311536 -0.221053 0.023 Uiso 1 1 calc R . . . .
C16 C -0.37429(17) 0.27762(7) 0.10378(9) 0.0127(3) Uani 1 1 d . . . . .
H16A H -0.473917 0.252088 0.116968 0.015 Uiso 1 1 calc R . . . .
H16B H -0.295046 0.275286 0.150487 0.015 Uiso 1 1 calc R . . . .
C17 C -0.41492(17) 0.35894(8) 0.08439(9) 0.0148(3) Uani 1 1 d . . . . .
C18 C -0.50288(17) 0.40340(8) 0.14310(9) 0.0147(3) Uani 1 1 d . . . . .
C19 C -0.56798(19) 0.47260(9) 0.11821(10) 0.0196(3) Uani 1 1 d . . . . .
H19 H -0.552841 0.490220 0.066910 0.024 Uiso 1 1 calc R . . . .
C20 C -0.6552(2) 0.51503(9) 0.17005(11) 0.0226(3) Uani 1 1 d . . . . .
H20 H -0.698799 0.560923 0.153222 0.027 Uiso 1 1 calc R . . . .
C21 C -0.6777(2) 0.48931(9) 0.24684(10) 0.0216(3) Uani 1 1 d . . . . .
H21 H -0.736226 0.517996 0.281278 0.026 Uiso 1 1 calc R . . . .
C22 C -0.61287(19) 0.42070(9) 0.27238(10) 0.0193(3) Uani 1 1 d . . . . .
H22 H -0.627521 0.403547 0.323921 0.023 Uiso 1 1 calc R . . . .
C23 C -0.52597(17) 0.37780(8) 0.22049(9) 0.0158(3) Uani 1 1 d . . . . .
H23 H -0.483022 0.331827 0.237444 0.019 Uiso 1 1 calc R . . . .
C24 C 0.05366(16) 0.24888(8) 0.19924(8) 0.0122(3) Uani 1 1 d . . . . .
C25 C 0.02809(17) 0.32379(8) 0.21661(9) 0.0147(3) Uani 1 1 d . . . . .
H25 H 0.066272 0.361114 0.184140 0.018 Uiso 1 1 calc R . . . .
C26 C -0.05571(18) 0.34163(8) 0.28353(9) 0.0158(3) Uani 1 1 d . . . . .
H26 H -0.074053 0.391462 0.295477 0.019 Uiso 1 1 calc R . . . .
C27 C -0.11274(18) 0.28624(8) 0.33304(9) 0.0145(3) Uani 1 1 d . . . . .
C28 C -0.08206(18) 0.21178(8) 0.31499(9) 0.0163(3) Uani 1 1 d . . . . .
H28 H -0.116954 0.174386 0.348331 0.020 Uiso 1 1 calc R . . . .
C29 C -0.00022(17) 0.19264(9) 0.24801(9) 0.0163(3) Uani 1 1 d . . . . .
H29 H 0.018246 0.142834 0.235994 0.020 Uiso 1 1 calc R . . . .
C30 C -0.20800(19) 0.30592(9) 0.40360(9) 0.0185(3) Uani 1 1 d . . . . .
H30A H -0.161296 0.349851 0.429319 0.028 Uiso 1 1 calc GR . . . .
H30B H -0.202177 0.265312 0.441219 0.028 Uiso 1 1 calc GR . . . .
H30C H -0.321385 0.315180 0.385339 0.028 Uiso 1 1 calc GR . . . .

loop_
_atom_site_aniso_label
_atom_site_aniso_U_11
_atom_site_aniso_U_22
_atom_site_aniso_U_33
_atom_site_aniso_U_23
_atom_site_aniso_U_13
_atom_site_aniso_U_12
S1 0.00784(18) 0.0183(2) 0.01136(19) -0.00137(12) 0.00085(13) -0.00021(12)
O1 0.0107(5) 0.0233(6) 0.0189(5) -0.0020(4) 0.0003(4) 0.0050(4)
O2 0.0122(5) 0.0237(6) 0.0149(5) 0.0001(4) 0.0024(4) -0.0042(4)
O3 0.0294(6) 0.0221(6) 0.0140(6) -0.0036(4) 0.0004(5) -0.0072(5)
O4 0.0294(6) 0.0163(6) 0.0236(6) 0.0057(5) 0.0095(5) 0.0054(5)
N1 0.0101(5) 0.0140(6) 0.0128(6) -0.0012(4) -0.0002(4) 0.0003(5)
C1 0.0134(6) 0.0138(7) 0.0103(6) -0.0023(5) 0.0001(5) 0.0001(5)
C2 0.0157(7) 0.0152(7) 0.0223(8) -0.0032(6) -0.0029(6) 0.0036(6)
C3 0.0249(8) 0.0119(7) 0.0232(8) -0.0007(6) -0.0034(6) 0.0040(6)
C4 0.0208(7) 0.0146(7) 0.0163(7) -0.0017(5) 0.0007(6) -0.0042(6)
C5 0.0144(6) 0.0151(7) 0.0143(7) -0.0016(5) 0.0016(5) -0.0008(5)
C6 0.0146(6) 0.0128(7) 0.0096(6) -0.0013(5) 0.0011(5) 0.0017(5)
C7 0.0106(6) 0.0097(6) 0.0146(7) -0.0006(5) 0.0001(5) -0.0005(5)
C8 0.0114(6) 0.0108(6) 0.0124(6) 0.0001(5) 0.0002(5) 0.0009(5)
C9 0.0129(6) 0.0160(7) 0.0131(7) 0.0007(5) 0.0004(5) 0.0014(5)
C10 0.0124(6) 0.0160(7) 0.0135(7) 0.0012(5) 0.0015(5) 0.0021(5)
C11 0.0204(7) 0.0181(8) 0.0186(7) 0.0020(6) 0.0007(6) -0.0023(6)
C12 0.0260(8) 0.0193(8) 0.0298(9) 0.0046(7) -0.0026(7) -0.0052(7)
C13 0.0233(8) 0.0242(9) 0.0341(10) 0.0150(7) 0.0051(7) -0.0007(7)
C14 0.0270(8) 0.0304(9) 0.0187(8) 0.0104(7) 0.0069(6) 0.0050(7)
C15 0.0207(7) 0.0227(8) 0.0146(7) 0.0018(6) 0.0031(6) 0.0041(6)
C16 0.0104(6) 0.0103(7) 0.0175(7) 0.0005(5) 0.0016(5) 0.0003(5)
C17 0.0127(6) 0.0127(7) 0.0188(7) 0.0002(5) 0.0005(5) 0.0001(5)
C18 0.0114(6) 0.0128(7) 0.0196(7) -0.0010(5) -0.0010(5) -0.0006(5)
C19 0.0213(7) 0.0160(7) 0.0211(8) 0.0009(6) -0.0013(6) 0.0037(6)
C20 0.0250(8) 0.0141(7) 0.0277(9) -0.0026(6) -0.0036(7) 0.0073(6)
C21 0.0203(7) 0.0204(8) 0.0238(8) -0.0092(6) 0.0002(6) 0.0046(6)
C22 0.0213(7) 0.0186(8) 0.0179(7) -0.0022(6) -0.0002(6) -0.0021(6)
C23 0.0157(7) 0.0112(7) 0.0204(7) -0.0007(6) -0.0001(6) -0.0010(5)
C24 0.0095(6) 0.0170(7) 0.0101(6) -0.0005(5) 0.0010(5) -0.0007(5)
C25 0.0164(7) 0.0144(7) 0.0132(7) 0.0017(5) 0.0007(5) -0.0037(6)
C26 0.0191(7) 0.0127(7) 0.0155(7) -0.0024(5) 0.0015(6) -0.0012(5)
C27 0.0139(6) 0.0176(7) 0.0118(7) -0.0021(5) -0.0002(5) -0.0010(5)
C28 0.0197(7) 0.0155(7) 0.0140(7) 0.0019(5) 0.0031(6) -0.0017(6)
C29 0.0164(7) 0.0152(7) 0.0175(7) -0.0005(5) 0.0019(6) 0.0001(6)
C30 0.0201(7) 0.0217(8) 0.0143(7) -0.0026(6) 0.0057(6) -0.0006(6)

loop_
_atom_type_symbol
_atom_type_description
_atom_type_scat_dispersion_real
_atom_type_scat_dispersion_imag
_atom_type_scat_source
C C 0.0033 0.0016 'International Tables Vol C Tables 4.2.6.8 and 6.1.1.4'
H H 0.0000 0.0000 'International Tables Vol C Tables 4.2.6.8 and 6.1.1.4'
N N 0.0061 0.0033 'International Tables Vol C Tables 4.2.6.8 and 6.1.1.4'
O O 0.0106 0.0060 'International Tables Vol C Tables 4.2.6.8 and 6.1.1.4'
S S 0.1246 0.1234 'International Tables Vol C Tables 4.2.6.8 and 6.1.1.4'

loop_
_geom_angle_atom_site_label_1
_geom_angle_atom_site_label_2
_geom_angle_atom_site_label_3
_geom_angle
_geom_angle_site_symmetry_1
_geom_angle_site_symmetry_3
_geom_angle_publ_flag
O1 S1 N1 106.60(6) . . ?
O1 S1 C24 109.05(7) . . ?
O2 S1 O1 120.10(6) . . ?
O2 S1 N1 105.56(6) . . ?
O2 S1 C24 108.51(7) . . ?
N1 S1 C24 106.14(6) . . ?
C1 N1 S1 119.45(9) . . ?
C1 N1 C8 107.91(10) . . ?
C8 N1 S1 116.38(9) . . ?
C2 C1 N1 127.67(13) . . ?
C2 C1 C6 121.77(13) . . ?
C6 C1 N1 110.54(12) . . ?
C1 C2 C3 117.94(14) . . ?
C2 C3 C4 121.09(14) . . ?
C5 C4 C3 120.51(14) . . ?
C6 C5 C4 118.92(13) . . ?
C1 C6 C7 111.07(12) . . ?
C5 C6 C1 119.77(13) . . ?
C5 C6 C7 129.17(13) . . ?
C6 C7 C8 102.96(11) . . ?
C6 C7 C16 111.73(12) . . ?
C16 C7 C8 113.23(11) . . ?
N1 C8 C7 105.84(11) . . ?
N1 C8 C9 106.25(11) . . ?
C9 C8 C7 111.21(12) . . ?
O3 C9 C8 117.86(13) . . ?
O3 C9 C10 120.88(14) . . ?
C10 C9 C8 121.25(12) . . ?
C11 C10 C9 124.03(14) . . ?
C11 C10 C15 118.89(14) . . ?
C15 C10 C9 117.08(13) . . ?
C12 C11 C10 120.41(15) . . ?
C13 C12 C11 119.95(16) . . ?
C12 C13 C14 120.28(15) . . ?
C15 C14 C13 119.95(16) . . ?
C14 C15 C10 120.51(15) . . ?
C17 C16 C7 111.83(12) . . ?
O4 C17 C16 120.03(13) . . ?
O4 C17 C18 121.32(13) . . ?
C18 C17 C16 118.65(13) . . ?
C19 C18 C17 117.99(14) . . ?
C23 C18 C17 122.66(13) . . ?
C23 C18 C19 119.33(14) . . ?
C20 C19 C18 120.04(15) . . ?
C21 C20 C19 120.36(15) . . ?
C20 C21 C22 120.11(15) . . ?
C21 C22 C23 119.74(15) . . ?
C22 C23 C18 120.42(14) . . ?
C25 C24 S1 119.47(11) . . ?
C29 C24 S1 119.17(12) . . ?
C29 C24 C25 121.24(13) . . ?
C26 C25 C24 118.66(13) . . ?
C25 C26 C27 121.28(14) . . ?
C26 C27 C28 118.66(13) . . ?
C26 C27 C30 120.92(14) . . ?
C28 C27 C30 120.41(14) . . ?
C29 C28 C27 121.03(14) . . ?
C24 C29 C28 119.10(14) . . ?

loop_
_geom_bond_atom_site_label_1
_geom_bond_atom_site_label_2
_geom_bond_distance
_geom_bond_site_symmetry_2
_geom_bond_publ_flag
S1 O1 1.4361(11) . ?
S1 O2 1.4342(11) . ?
S1 N1 1.6593(12) . ?
S1 C24 1.7539(14) . ?
O3 C9 1.2136(18) . ?
O4 C17 1.2185(19) . ?
N1 C1 1.4340(18) . ?
N1 C8 1.5026(17) . ?
C1 C2 1.385(2) . ?
C1 C6 1.3944(19) . ?
C2 C3 1.388(2) . ?
C3 C4 1.391(2) . ?
C4 C5 1.391(2) . ?
C5 C6 1.390(2) . ?
C6 C7 1.5055(19) . ?
C7 C8 1.5551(19) . ?
C7 C16 1.5313(19) . ?
C8 C9 1.539(2) . ?
C9 C10 1.491(2) . ?
C10 C11 1.398(2) . ?
C10 C15 1.403(2) . ?
C11 C12 1.392(2) . ?
C12 C13 1.384(3) . ?
C13 C14 1.392(3) . ?
C14 C15 1.383(2) . ?
C16 C17 1.5237(19) . ?
C17 C18 1.490(2) . ?
C18 C19 1.398(2) . ?
C18 C23 1.397(2) . ?
C19 C20 1.389(2) . ?
C20 C21 1.388(2) . ?
C21 C22 1.391(2) . ?
C22 C23 1.392(2) . ?
C24 C25 1.393(2) . ?
C24 C29 1.389(2) . ?
C25 C26 1.391(2) . ?
C26 C27 1.395(2) . ?
C27 C28 1.395(2) . ?
C27 C30 1.5023(19) . ?
C28 C29 1.389(2) . ?
